data_1532546
loop_
_publ_author_name
'Kuz'micheva, G.M.'
'Kostyleva, I.E.'
'Esaulova, Yu.V.'
'Afanas'eva, I.N.'
'Khlybov, E.P.'
'Andreenko, A.S.'

_publ_section_title
;
 Dependence of the structure and properties of (M, Cu) Sr2 (Ln, Ca) Cu2
 O8-d (1212) and (M, Cu) Sr2 (Ln, Ce(4+))2 Cu2 O10-d (1222) phases on the
 cation M
;
_journal_name_full 'Zhurnal Strukturnoi Khimii (Issue-No. from 1981)'
_journal_page_first 871
_journal_page_last 890
_journal_volume 43
_journal_year 2002
_chemical_formula_sum 'Cr0.74 Cu2.26 La0.82 O8 Sr2.18'
_chemical_name_systematic
;
(Cr0.74 Cu0.26) (Sr1.7 La0.3) (La0.52 Sr0.48) Cu2 O8
;
_space_group_IT_number 123
_symmetry_space_group_name_Hall '-P 4 2'
_symmetry_space_group_name_H-M 'P 4/m m m'
_cell_angle_alpha 90
_cell_angle_beta 90
_cell_angle_gamma 90
_cell_formula_units_Z 1
_cell_length_a 3.894
_cell_length_b 3.894
_cell_length_c 11.559
_cell_volume 175.272
_citation_journal_id_ASTM ZSTKAI
_cod_data_source_file Kuzmicheva_ZSTKAI_2002_1177.cif
_cod_data_source_block Cr0.74Cu2.26La0.82O8Sr2.18
_cod_original_cell_volume 175.2719
_cod_database_code 1532546

loop_
_symmetry_equiv_pos_as_xyz
x,y,z
-y,x,z
-x,-y,z
y,-x,z
x,-y,-z
y,x,-z
-x,y,-z
-y,-x,-z
-x,-y,-z
y,-x,-z
x,y,-z
-y,x,-z
-x,y,z
-y,-x,z
x,-y,z
y,x,z

loop_
_atom_site_label
_atom_site_type_symbol
_atom_site_fract_x
_atom_site_fract_y
_atom_site_fract_z
_atom_site_occupancy
_atom_site_U_iso_or_equiv
Sr2 Sr+2 0.5 0.5 0.5 0.48 0.0
O3 O-2 0.5 0 0.3511 1 0.0
La2 La+3 0.5 0.5 0.5 0.52 0.0
O1 O-2 0.158 0.5 0 0.5 0.0
Cu2 Cu+2 0 0 0.3419 1 0.0
O2 O-2 0 0 0.1409 1 0.0
Sr1 Sr+2 0.5 0.5 0.1964 0.85 0.0
Cu1 Cu+2 0.06 0 0 0.065 0.0
La1 La+3 0.5 0.5 0.1964 0.15 0.0
Cr1 Cr+6 0.06 0 0 0.185 0.0
